data_4079630
loop_
_publ_author_name
'Hill, Anthony F.'
'McQueen, Caitlin M. A.'

_publ_section_title
;
 Dihydroperimidine-Derived N-Heterocyclic Pincer Carbene Complexes via
 Double C--H Activation
;
_journal_issue 23
_journal_name_full Organometallics
_journal_page_first 8051
_journal_paper_doi 10.1021/om300897w
_journal_volume 31
_journal_year 2012
_chemical_compound_source local
_chemical_formula_moiety 'C37 H56 N2 P2.00'
_chemical_formula_sum 'C37 H56 N2 P2'
_chemical_formula_weight 590.81
_space_group_IT_number 14
_symmetry_cell_setting monoclinic
_symmetry_space_group_name_Hall '-P 2yab'
_symmetry_space_group_name_H-M 'P 1 21/a 1'
_atom_sites_solution_hydrogens difmap
_atom_sites_solution_primary direct
_cell_angle_alpha 90
_cell_angle_beta 115.196(2)
_cell_angle_gamma 90
_cell_formula_units_Z 4
_cell_length_a 16.8797(7)
_cell_length_b 11.8950(7)
_cell_length_c 18.4555(8)
_cell_measurement_reflns_used 89385
_cell_measurement_temperature 200
_cell_measurement_theta_max 25
_cell_measurement_theta_min 2.55
_cell_volume 3353.0(3)
_computing_cell_refinement 'DENZO/SCALEPACK (Otwinowski & Minor, 1997)'
_computing_data_collection 'COLLECT (Nonius, 2001).'
_computing_data_reduction 'DENZO/SCALEPACK (Otwinowski & Minor, 1997)'
_computing_molecular_graphics 'ORTEP-3 for Windows v. 2.01'
_computing_publication_material 'CRYSTALS (Betteridge et al., 2003)'
_computing_structure_refinement 'CRYSTALS (Betteridge et al., 2003)'
_computing_structure_solution 'SIR92 (Altomare et al., 1994)'
_diffrn_ambient_temperature 200
_diffrn_measured_fraction_theta_full 0.993
_diffrn_measured_fraction_theta_max 0.993
_diffrn_measurement_device Area
_diffrn_measurement_device_type 'Nonius KappaCCD'
_diffrn_measurement_method \w
_diffrn_radiation_monochromator graphite
_diffrn_radiation_type 'Mo K\a'
_diffrn_radiation_wavelength 0.71073
_diffrn_reflns_av_R_equivalents 0.117
_diffrn_reflns_limit_h_max 20
_diffrn_reflns_limit_h_min -20
_diffrn_reflns_limit_k_max 12
_diffrn_reflns_limit_k_min -14
_diffrn_reflns_limit_l_max 21
_diffrn_reflns_limit_l_min -22
_diffrn_reflns_number 34740
_diffrn_reflns_theta_full 25.091
_diffrn_reflns_theta_max 25.091
_diffrn_reflns_theta_min 2.667
_diffrn_standards_number 0
_exptl_absorpt_coefficient_mu 0.157
_exptl_absorpt_correction_T_max 0.980
_exptl_absorpt_correction_T_min 0.964
_exptl_absorpt_correction_type integration
_exptl_absorpt_process_details
;
Gaussian integration (Coppens, 1970)
;
_exptl_crystal_colour colourless
_exptl_crystal_density_diffrn 1.170
_exptl_crystal_density_method 'not measured'
_exptl_crystal_description block
_exptl_crystal_F_000 1288
_exptl_crystal_size_max 0.260
_exptl_crystal_size_mid 0.210
_exptl_crystal_size_min 0.140
_refine_diff_density_max 0.47
_refine_diff_density_min -0.43
_refine_ls_extinction_coef 1050(150)
_refine_ls_extinction_method 'Larson (1970), Equation 22'
_refine_ls_goodness_of_fit_ref 1.0155
_refine_ls_hydrogen_treatment constr
_refine_ls_matrix_type full
_refine_ls_number_parameters 435
_refine_ls_number_reflns 5910
_refine_ls_number_restraints 56
_refine_ls_R_factor_all 0.1169
_refine_ls_R_factor_gt 0.0928
_refine_ls_shift/su_max 0.0075182
_refine_ls_shift/su_mean 0.0009659
_refine_ls_structure_factor_coef Fsqd
_refine_ls_weighting_details
;
 Method= Modified Sheldrick 
 w=1/[\s^2^(F^2^) + ( 0.05P)^2^ + 9.73P] 
 ,where P=(max(Fo^2^,0) + 2Fc^2^)/3 
;
_refine_ls_weighting_scheme calc
_refine_ls_wR_factor_all 0.2283
_refine_ls_wR_factor_gt 0.2147
_refine_ls_wR_factor_ref 0.2283
_reflns_limit_h_max 18
_reflns_limit_h_min -20
_reflns_limit_k_max 14
_reflns_limit_k_min 0
_reflns_limit_l_max 22
_reflns_limit_l_min 0
_reflns_number_gt 4363
_reflns_number_total 5932
_reflns_threshold_expression I>2.0\s(I)
_oxford_diffrn_Wilson_B_factor 4.61
_oxford_diffrn_Wilson_scale 3.76
_oxford_refine_ls_r_factor_ref 0.1169
_oxford_refine_ls_scale 0.589(3)
_oxford_reflns_number_all 5910
_oxford_reflns_threshold_expression_ref I>-10.0\s(I)
_cod_data_source_file om300897w_si_003.cif
_cod_data_source_block 1
_cod_depositor_comments
;
The following automatic conversions were performed:

'_symmetry_cell_setting' value 'Monoclinic' changed to 'monoclinic'
according to /home/saulius/struct/CIF-dictionaries/cif_core.dic
dictionary named 'cif_core.dic' version 2.4.2 from
2011-04-26.

'_atom_sites_solution_primary' value 'Direct' changed to
'direct' according to
/home/saulius/struct/CIF-dictionaries/cif_core.dic dictionary named
'cif_core.dic' version 2.4.2 from 2011-04-26.

Automatic conversion script
Id: cif_fix_values 1891 2012-01-12 08:04:46Z andrius 
;
_cod_original_sg_symbol_H-M 'P 1 21/a 1 '
_cod_original_formula_sum 'C37 H56 N2 P2.00'
_cod_database_code 4079630

loop_
_symmetry_equiv_pos_as_xyz
x,y,z
-x,-y,-z
-x+1/2,y+1/2,-z
x+1/2,-y+1/2,z

loop_
_atom_site_label
_atom_site_type_symbol
_atom_site_fract_x
_atom_site_fract_y
_atom_site_fract_z
_atom_site_U_iso_or_equiv
_atom_site_occupancy
_atom_site_adp_type
_atom_site_refinement_flags_posn
_atom_site_refinement_flags_adp
_atom_site_refinement_flags_occupancy
C1 C 0.2078(3) 0.5528(5) 0.1365(3) 0.0667 1.0000 Uani . . .
C2 C 0.0703(3) 0.6489(5) 0.0824(3) 0.0614 1.0000 Uani . . .
C3 C -0.0208(3) 0.6483(5) 0.0499(3) 0.0695 1.0000 Uani . . .
C4 C -0.0677(4) 0.7339(6) -0.0029(3) 0.0829 1.0000 Uani . . .
C5 C -0.0273(4) 0.8187(6) -0.0224(3) 0.0790 1.0000 Uani . . .
C6 C 0.0648(4) 0.8245(5) 0.0102(3) 0.0703 1.0000 Uani . . .
C7 C 0.1099(4) 0.9163(5) -0.0044(3) 0.0787 1.0000 Uani . . .
C8 C 0.1976(4) 0.9216(5) 0.0315(3) 0.0794 1.0000 Uani . . .
C9 C 0.2493(4) 0.8370(5) 0.0837(3) 0.0713 1.0000 Uani . . .
C10 C 0.2090(3) 0.7450(5) 0.0995(3) 0.0593 1.0000 Uani . . .
C11 C 0.1149(3) 0.7381(5) 0.0636(3) 0.0600 1.0000 Uani . . .
C21 C 0.0799(3) 0.4689(5) 0.1519(3) 0.0647 1.0000 Uani . . .
C22 C 0.3491(3) 0.6478(5) 0.1776(3) 0.0646 1.0000 Uani . . .
C31 C -0.0315(3) 0.3781(4) 0.2197(3) 0.0628 1.0000 Uani . . .
C32 C -0.1055(3) 0.3669(6) 0.1363(3) 0.0850 1.0000 Uani . . .
C33 C -0.1701(4) 0.2745(6) 0.1301(4) 0.0969 1.0000 Uani . . .
C34 C -0.2089(3) 0.2908(6) 0.1887(4) 0.0849 1.0000 Uani . . .
C35 C -0.1374(4) 0.2971(6) 0.2732(4) 0.0882 1.0000 Uani . . .
C36 C -0.0706(3) 0.3902(5) 0.2795(3) 0.0767 1.0000 Uani . . .
C41 C 0.1397(3) 0.4862(5) 0.3186(3) 0.0707 1.0000 Uani . . .
C42 C 0.1382(4) 0.5485(6) 0.3889(3) 0.0916 1.0000 Uani . . .
C43 C 0.2287(4) 0.5469(8) 0.4600(4) 0.1150 1.0000 Uani . . .
C44 C 0.2638(5) 0.4291(10) 0.4802(4) 0.1412 1.0000 Uani . . .
C45 C 0.2656(4) 0.3688(8) 0.4113(4) 0.1111 1.0000 Uani . . .
C46 C 0.1759(3) 0.3695(5) 0.3397(3) 0.0792 1.0000 Uani . . .
C61 C 0.5187(3) 0.5648(4) 0.2788(3) 0.0599 1.0000 Uani . . .
C62 C 0.5500(3) 0.6596(5) 0.2414(3) 0.0734 1.0000 Uani . . .
C63 C 0.6458(4) 0.6500(5) 0.2592(4) 0.0807 1.0000 Uani . . .
C64 C 0.6645(4) 0.5406(5) 0.2321(4) 0.0797 1.0000 Uani . . .
C65 C 0.6359(4) 0.4418(5) 0.2684(4) 0.0893 1.0000 Uani . . .
C66 C 0.5385(4) 0.4536(5) 0.2526(4) 0.0823 1.0000 Uani . . .
C510 C 0.3987(8) 0.6670(9) 0.3468(6) 0.0614 0.539(8) Uani D U P
C511 C 0.4390(8) 0.6941(13) 0.3492(8) 0.0626 0.461(8) Uani D U P
C520 C 0.4174(8) 0.7889(9) 0.3385(6) 0.0753 0.539(8) Uani D U P
C521 C 0.3586(7) 0.7621(11) 0.3399(7) 0.0679 0.461(8) Uani D U P
C530 C 0.3824(8) 0.8543(15) 0.4046(8) 0.0746 0.539(8) Uani D U P
C531 C 0.4191(10) 0.8685(16) 0.4053(9) 0.0708 0.461(8) Uani D U P
C540 C 0.4740(9) 0.8243(12) 0.4871(7) 0.0948 0.539(8) Uani D U P
C541 C 0.4238(10) 0.8003(17) 0.4877(8) 0.0982 0.461(8) Uani D U P
C550 C 0.4584(12) 0.6992(12) 0.4980(8) 0.0970 0.539(8) Uani D U P
C551 C 0.5073(11) 0.740(2) 0.4986(11) 0.1098 0.461(8) Uani D U P
C560 C 0.4572(13) 0.6216(18) 0.4314(9) 0.0809 0.539(8) Uani D U P
C561 C 0.4846(16) 0.649(2) 0.4349(10) 0.0897 0.461(8) Uani D U P
N1 N 0.1220(2) 0.5676(4) 0.1362(2) 0.0606 1.0000 Uani . . .
N2 N 0.2546(2) 0.6590(4) 0.1534(2) 0.0585 1.0000 Uani . . .
P1 P 0.03555(8) 0.50452(12) 0.22595(8) 0.0605 1.0000 Uani . . .
P20 P 0.4016(17) 0.5639(16) 0.2719(12) 0.0563 0.539(8) Uani D U P
P21 P 0.412(2) 0.579(2) 0.2762(14) 0.0615 0.461(8) Uani D U P
H31 H -0.0508 0.5903 0.0634 0.0833 1.0000 Uiso R . .
H41 H -0.1299 0.7322 -0.0257 0.0996 1.0000 Uiso R . .
H51 H -0.0614 0.8752 -0.0586 0.0947 1.0000 Uiso R . .
H71 H 0.0776 0.9745 -0.0400 0.0944 1.0000 Uiso R . .
H81 H 0.2259 0.9847 0.0213 0.0954 1.0000 Uiso R . .
H91 H 0.3113 0.8431 0.1078 0.0856 1.0000 Uiso R . .
H11 H 0.2405 0.4996 0.1764 0.0800 1.0000 Uiso R . .
H12 H 0.2007 0.5262 0.0855 0.0800 1.0000 Uiso R . .
H211 H 0.1217 0.4102 0.1728 0.0777 1.0000 Uiso R . .
H212 H 0.0334 0.4449 0.1034 0.0777 1.0000 Uiso R . .
H221 H 0.3748 0.7205 0.1862 0.0776 1.0000 Uiso R . .
H222 H 0.3584 0.6110 0.1362 0.0776 1.0000 Uiso R . .
H311 H 0.0044 0.3130 0.2320 0.0753 1.0000 Uiso R . .
H321 H -0.1362 0.4363 0.1223 0.1019 1.0000 Uiso R . .
H322 H -0.0809 0.3509 0.0998 0.1019 1.0000 Uiso R . .
H331 H -0.2158 0.2745 0.0774 0.1164 1.0000 Uiso R . .
H332 H -0.1405 0.2043 0.1403 0.1164 1.0000 Uiso R . .
H341 H -0.2417 0.3587 0.1765 0.1019 1.0000 Uiso R . .
H342 H -0.2465 0.2293 0.1848 0.1019 1.0000 Uiso R . .
H351 H -0.1628 0.3136 0.3091 0.1059 1.0000 Uiso R . .
H352 H -0.1080 0.2268 0.2870 0.1059 1.0000 Uiso R . .
H361 H -0.0994 0.4608 0.2710 0.0920 1.0000 Uiso R . .
H362 H -0.0243 0.3881 0.3319 0.0920 1.0000 Uiso R . .
H411 H 0.1822 0.5250 0.3071 0.0849 1.0000 Uiso R . .
H421 H 0.1213 0.6243 0.3738 0.1100 1.0000 Uiso R . .
H422 H 0.0970 0.5139 0.4043 0.1100 1.0000 Uiso R . .
H431 H 0.2243 0.5789 0.5053 0.1380 1.0000 Uiso R . .
H432 H 0.2680 0.5903 0.4469 0.1380 1.0000 Uiso R . .
H441 H 0.3218 0.4326 0.5213 0.1696 1.0000 Uiso R . .
H442 H 0.2278 0.3884 0.4989 0.1696 1.0000 Uiso R . .
H451 H 0.3069 0.4040 0.3964 0.1334 1.0000 Uiso R . .
H452 H 0.2827 0.2931 0.4264 0.1334 1.0000 Uiso R . .
H461 H 0.1365 0.3255 0.3524 0.0951 1.0000 Uiso R . .
H462 H 0.1815 0.3377 0.2949 0.0951 1.0000 Uiso R . .
H611 H 0.5559 0.5687 0.3345 0.0719 1.0000 Uiso R . .
H621 H 0.5409 0.7293 0.2617 0.0882 1.0000 Uiso R . .
H622 H 0.5165 0.6576 0.1850 0.0882 1.0000 Uiso R . .
H631 H 0.6607 0.7086 0.2322 0.0969 1.0000 Uiso R . .
H632 H 0.6800 0.6569 0.3152 0.0969 1.0000 Uiso R . .
H641 H 0.7257 0.5351 0.2474 0.0957 1.0000 Uiso R . .
H642 H 0.6342 0.5368 0.1754 0.0957 1.0000 Uiso R . .
H651 H 0.6710 0.4401 0.3245 0.1072 1.0000 Uiso R . .
H652 H 0.6434 0.3738 0.2451 0.1072 1.0000 Uiso R . .
H661 H 0.5247 0.3959 0.2809 0.0988 1.0000 Uiso R . .
H662 H 0.5032 0.4452 0.1968 0.0988 1.0000 Uiso R . .
H5101 H 0.3405 0.6648 0.3425 0.0736 0.5390 Uiso R . .
H5201 H 0.4781 0.8010 0.3540 0.0904 0.5390 Uiso R . .
H5202 H 0.3851 0.8148 0.2852 0.0904 0.5390 Uiso R . .
H5301 H 0.3729 0.9328 0.3953 0.0895 0.5390 Uiso R . .
H5302 H 0.3315 0.8205 0.4049 0.0895 0.5390 Uiso R . .
H5401 H 0.4784 0.8682 0.5317 0.1138 0.5390 Uiso R . .
H5402 H 0.5250 0.8348 0.4783 0.1138 0.5390 Uiso R . .
H5501 H 0.5035 0.6745 0.5472 0.1163 0.5390 Uiso R . .
H5502 H 0.4034 0.6926 0.5002 0.1163 0.5390 Uiso R . .
H5601 H 0.5153 0.6147 0.4363 0.1023 0.5390 Uiso R . .
H5602 H 0.4362 0.5497 0.4375 0.1023 0.5390 Uiso R . .
H5111 H 0.4790 0.7429 0.3411 0.0752 0.4610 Uiso R . .
H5211 H 0.3255 0.7879 0.2867 0.0815 0.4610 Uiso R . .
H5212 H 0.3212 0.7231 0.3579 0.0815 0.4610 Uiso R . .
H5311 H 0.3888 0.9381 0.3960 0.0850 0.4610 Uiso R . .
H5312 H 0.4750 0.8799 0.4056 0.0850 0.4610 Uiso R . .
H5411 H 0.4309 0.8490 0.5308 0.1181 0.4610 Uiso R . .
H5412 H 0.3755 0.7515 0.4772 0.1181 0.4610 Uiso R . .
H5511 H 0.5470 0.7915 0.4924 0.1312 0.4610 Uiso R . .
H5512 H 0.5335 0.7076 0.5505 0.1312 0.4610 Uiso R . .
H5611 H 0.5368 0.6113 0.4412 0.1132 0.4610 Uiso R . .
H5612 H 0.4461 0.5967 0.4426 0.1132 0.4610 Uiso R . .

loop_
_atom_site_aniso_label
_atom_site_aniso_U_11
_atom_site_aniso_U_22
_atom_site_aniso_U_33
_atom_site_aniso_U_23
_atom_site_aniso_U_13
_atom_site_aniso_U_12
C1 0.051(3) 0.085(4) 0.055(3) 0.007(3) 0.014(2) 0.024(3)
C2 0.050(3) 0.080(4) 0.041(2) -0.004(2) 0.008(2) 0.019(3)
C3 0.053(3) 0.091(4) 0.053(3) -0.006(3) 0.012(2) 0.011(3)
C4 0.054(3) 0.113(5) 0.057(3) -0.010(3) 0.000(3) 0.030(3)
C5 0.073(4) 0.087(4) 0.056(3) -0.001(3) 0.007(3) 0.033(3)
C6 0.069(3) 0.084(4) 0.045(3) -0.004(3) 0.012(2) 0.029(3)
C7 0.091(4) 0.084(4) 0.049(3) 0.007(3) 0.018(3) 0.030(4)
C8 0.090(4) 0.089(4) 0.058(3) 0.016(3) 0.031(3) 0.022(3)
C9 0.064(3) 0.093(4) 0.056(3) 0.007(3) 0.025(2) 0.012(3)
C10 0.052(3) 0.082(4) 0.041(2) 0.002(2) 0.016(2) 0.017(3)
C11 0.057(3) 0.077(4) 0.041(2) -0.003(2) 0.016(2) 0.017(3)
C21 0.051(3) 0.076(4) 0.062(3) -0.005(3) 0.019(2) 0.008(2)
C22 0.051(3) 0.088(4) 0.053(3) 0.004(3) 0.020(2) 0.015(3)
C31 0.049(3) 0.065(3) 0.067(3) -0.003(3) 0.017(2) 0.004(2)
C32 0.049(3) 0.132(6) 0.067(3) -0.030(4) 0.018(3) -0.009(3)
C33 0.053(3) 0.125(6) 0.111(5) -0.056(4) 0.032(3) -0.021(3)
C34 0.048(3) 0.102(5) 0.102(4) -0.023(4) 0.030(3) -0.010(3)
C35 0.059(3) 0.104(5) 0.101(5) 0.005(4) 0.034(3) -0.012(3)
C36 0.059(3) 0.100(4) 0.061(3) -0.005(3) 0.015(3) -0.014(3)
C41 0.052(3) 0.096(4) 0.054(3) -0.005(3) 0.013(2) -0.004(3)
C42 0.076(4) 0.121(6) 0.066(4) -0.010(4) 0.020(3) -0.003(4)
C43 0.069(4) 0.193(9) 0.067(4) -0.031(5) 0.013(3) -0.006(5)
C44 0.086(5) 0.249(12) 0.059(4) 0.006(6) 0.003(3) 0.049(6)
C45 0.062(4) 0.176(8) 0.076(4) 0.020(5) 0.011(3) 0.028(4)
C46 0.061(3) 0.098(5) 0.068(3) 0.009(3) 0.017(3) 0.012(3)
C61 0.047(2) 0.074(3) 0.056(3) 0.008(2) 0.019(2) 0.002(2)
C62 0.073(3) 0.080(4) 0.075(3) 0.000(3) 0.040(3) 0.000(3)
C63 0.070(3) 0.098(5) 0.081(4) 0.007(3) 0.039(3) -0.004(3)
C64 0.061(3) 0.094(4) 0.091(4) -0.005(3) 0.039(3) -0.003(3)
C65 0.073(4) 0.088(4) 0.122(5) 0.005(4) 0.056(4) 0.015(3)
C66 0.070(3) 0.072(4) 0.112(5) 0.002(3) 0.046(3) 0.000(3)
C510 0.046(6) 0.080(7) 0.053(5) 0.000(5) 0.016(5) -0.005(5)
C511 0.042(7) 0.085(8) 0.054(5) 0.001(6) 0.013(6) 0.005(6)
C520 0.081(7) 0.095(7) 0.055(5) -0.004(5) 0.033(5) -0.012(6)
C521 0.056(6) 0.094(8) 0.059(5) -0.005(5) 0.030(5) 0.012(6)
C530 0.068(9) 0.092(7) 0.068(5) -0.011(5) 0.033(7) -0.006(8)
C531 0.058(9) 0.097(8) 0.071(6) -0.012(6) 0.040(7) -0.003(8)
C540 0.076(9) 0.136(10) 0.066(6) -0.024(7) 0.024(7) -0.016(8)
C541 0.074(9) 0.146(11) 0.069(7) -0.023(7) 0.024(7) 0.010(9)
C550 0.109(12) 0.123(12) 0.047(5) -0.008(6) 0.022(7) -0.012(8)
C551 0.112(13) 0.138(13) 0.053(6) -0.006(8) 0.010(9) 0.003(10)
C560 0.065(11) 0.119(11) 0.051(5) 0.007(6) 0.017(6) 0.011(8)
C561 0.072(13) 0.130(12) 0.055(6) 0.001(7) 0.016(7) 0.028(10)
N1 0.044(2) 0.076(3) 0.055(2) 0.004(2) 0.0145(17) 0.010(2)
N2 0.045(2) 0.075(3) 0.050(2) 0.006(2) 0.0144(17) 0.012(2)
P1 0.0479(7) 0.0713(9) 0.0538(7) -0.0033(6) 0.0134(5) 0.0035(6)
P20 0.038(5) 0.069(3) 0.055(3) 0.004(2) 0.013(2) 0.005(3)
P21 0.041(6) 0.095(7) 0.049(4) 0.010(4) 0.020(4) 0.008(5)

loop_
_atom_type_symbol
_atom_type_scat_dispersion_real
_atom_type_scat_dispersion_imag
_atom_type_scat_Cromer_Mann_a1
_atom_type_scat_Cromer_Mann_b1
_atom_type_scat_Cromer_Mann_a2
_atom_type_scat_Cromer_Mann_b2
_atom_type_scat_Cromer_Mann_a3
_atom_type_scat_Cromer_Mann_b3
_atom_type_scat_Cromer_Mann_a4
_atom_type_scat_Cromer_Mann_b4
_atom_type_scat_Cromer_Mann_c
_atom_type_scat_source
C 0.0033 0.0016 2.3100 20.8439 1.0200 10.2075 1.5886 0.5687 0.8650 51.6512 0.2156 'International Tables Vol C 4.2.6.8 and 6.1.1.4'
H 0.0000 0.0000 0.4930 10.5109 0.3229 26.1257 0.1402 3.1424 0.0408 57.7998 0.0030 'International Tables Vol C 4.2.6.8 and 6.1.1.4'
N 0.0061 0.0033 12.2126 0.0057 3.1322 9.8933 2.0125 28.9975 1.1663 0.5826 -11.5290 'International Tables Vol C 4.2.6.8 and 6.1.1.4'
P 0.1023 0.0942 6.4345 1.9067 4.1791 27.1570 1.7800 0.5260 1.4908 68.1645 1.1149 'International Tables Vol C 4.2.6.8 and 6.1.1.4'

loop_
_exptl_crystal_face_index_h
_exptl_crystal_face_index_k
_exptl_crystal_face_index_l
_exptl_crystal_face_perp_dist
1 0 0 0.080
0 1 0 0.110
0 -1 0 0.150
0 0 1 0.080
0 0 -1 0.130
-3 0 1 0.063
3 0 -1 0.075
-3 0 4 0.069
3 0 -4 0.133

loop_
_geom_angle_atom_site_label_1
_geom_angle_atom_site_label_2
_geom_angle_atom_site_label_3
_geom_angle
_geom_angle_publ_flag
N1 C1 N2 110.1(4) yes
N1 C1 H11 109.3 no
N2 C1 H11 109.3 no
N1 C1 H12 109.3 no
N2 C1 H12 109.3 no
H11 C1 H12 109.5 no
C3 C2 C11 119.9(5) yes
C3 C2 N1 123.1(5) yes
C11 C2 N1 117.0(4) yes
C2 C3 C4 119.4(6) yes
C2 C3 H31 120.3 no
C4 C3 H31 120.3 no
C3 C4 C5 122.0(5) yes
C3 C4 H41 119.0 no
C5 C4 H41 119.0 no
C4 C5 C6 120.9(5) yes
C4 C5 H51 119.6 no
C6 C5 H51 119.5 no
C5 C6 C7 122.6(5) yes
C5 C6 C11 118.8(6) yes
C7 C6 C11 118.5(5) yes
C6 C7 C8 120.7(5) yes
C6 C7 H71 119.7 no
C8 C7 H71 119.7 no
C7 C8 C9 122.4(6) yes
C7 C8 H81 118.8 no
C9 C8 H81 118.8 no
C8 C9 C10 119.5(5) yes
C8 C9 H91 120.3 no
C10 C9 H91 120.3 no
C9 C10 C11 119.5(5) yes
C9 C10 N2 123.7(4) yes
C11 C10 N2 116.7(5) yes
C10 C11 C2 121.5(4) yes
C10 C11 C6 119.4(5) yes
C2 C11 C6 119.0(5) yes
N1 C21 P1 110.1(3) yes
N1 C21 H211 109.3 no
P1 C21 H211 109.3 no
N1 C21 H212 109.3 no
P1 C21 H212 109.3 no
H211 C21 H212 109.5 no
N2 C22 P20 110.7(9) yes
N2 C22 P21 115.4(10) yes
N2 C22 H221 109.1 no
P20 C22 H221 109.2 no
P21 C22 H221 102.1 no
N2 C22 H222 109.1 no
P20 C22 H222 109.2 no
P21 C22 H222 111.4 no
H221 C22 H222 109.5 no
C32 C31 C36 108.7(4) yes
C32 C31 P1 110.5(4) yes
C36 C31 P1 108.8(4) yes
C32 C31 H311 109.6 no
C36 C31 H311 109.6 no
P1 C31 H311 109.6 no
C31 C32 C33 113.3(5) yes
C31 C32 H321 108.5 no
C33 C32 H321 108.5 no
C31 C32 H322 108.5 no
C33 C32 H322 108.5 no
H321 C32 H322 109.5 no
C32 C33 C34 111.9(5) yes
C32 C33 H331 108.9 no
C34 C33 H331 108.9 no
C32 C33 H332 108.9 no
C34 C33 H332 108.9 no
H331 C33 H332 109.5 no
C33 C34 C35 110.4(5) yes
C33 C34 H341 109.2 no
C35 C34 H341 109.2 no
C33 C34 H342 109.3 no
C35 C34 H342 109.3 no
H341 C34 H342 109.5 no
C34 C35 C36 110.4(5) yes
C34 C35 H351 109.3 no
C36 C35 H351 109.3 no
C34 C35 H352 109.2 no
C36 C35 H352 109.2 no
H351 C35 H352 109.5 no
C35 C36 C31 114.0(5) yes
C35 C36 H361 108.3 no
C31 C36 H361 108.3 no
C35 C36 H362 108.3 no
C31 C36 H362 108.4 no
H361 C36 H362 109.5 no
C42 C41 C46 112.7(5) yes
C42 C41 P1 112.1(4) yes
C46 C41 P1 117.8(4) yes
C42 C41 H411 104.2 no
C46 C41 H411 104.2 no
P1 C41 H411 104.2 no
C41 C42 C43 110.8(5) yes
C41 C42 H421 109.1 no
C43 C42 H421 109.2 no
C41 C42 H422 109.1 no
C43 C42 H422 109.1 no
H421 C42 H422 109.5 no
C42 C43 C44 111.5(7) yes
C42 C43 H431 109.0 no
C44 C43 H431 109.0 no
C42 C43 H432 109.0 no
C44 C43 H432 108.9 no
H431 C43 H432 109.5 no
C43 C44 C45 113.0(7) yes
C43 C44 H441 108.6 no
C45 C44 H441 108.6 no
C43 C44 H442 108.5 no
C45 C44 H442 108.6 no
H441 C44 H442 109.5 no
C44 C45 C46 111.6(6) yes
C44 C45 H451 108.9 no
C46 C45 H451 109.0 no
C44 C45 H452 109.0 no
C46 C45 H452 108.9 no
H451 C45 H452 109.5 no
C45 C46 C41 112.0(6) yes
C45 C46 H461 108.9 no
C41 C46 H461 108.8 no
C45 C46 H462 108.8 no
C41 C46 H462 108.8 no
H461 C46 H462 109.5 no
C62 C61 C66 109.7(4) yes
C62 C61 P20 121.1(8) yes
C66 C61 P20 109.8(6) yes
C62 C61 P21 117.2(9) yes
C66 C61 P21 115.8(7) yes
C62 C61 H611 104.9 no
C66 C61 H611 105.0 no
P20 C61 H611 104.9 no
P21 C61 H611 102.6 no
C61 C62 C63 112.9(5) yes
C61 C62 H621 108.6 no
C63 C62 H621 108.6 no
C61 C62 H622 108.6 no
C63 C62 H622 108.6 no
H621 C62 H622 109.5 no
C62 C63 C64 110.9(5) yes
C62 C63 H631 109.1 no
C64 C63 H631 109.1 no
C62 C63 H632 109.1 no
C64 C63 H632 109.1 no
H631 C63 H632 109.5 no
C63 C64 C65 112.1(5) yes
C63 C64 H641 108.8 no
C65 C64 H641 108.8 no
C63 C64 H642 108.8 no
C65 C64 H642 108.8 no
H641 C64 H642 109.5 no
C64 C65 C66 110.9(5) yes
C64 C65 H651 109.1 no
C66 C65 H651 109.1 no
C64 C65 H652 109.1 no
C66 C65 H652 109.1 no
H651 C65 H652 109.5 no
C65 C66 C61 112.6(5) yes
C65 C66 H661 108.7 no
C61 C66 H661 108.7 no
C65 C66 H662 108.7 no
C61 C66 H662 108.7 no
H661 C66 H662 109.5 no
C520 C510 C560 111.6(11) yes
C520 C510 P20 119.0(11) yes
C560 C510 P20 108.2(12) yes
C520 C510 H5101 105.8 no
C560 C510 H5101 105.6 no
P20 C510 H5101 105.7 no
C521 C511 C561 109.6(14) yes
C521 C511 P21 112.3(13) yes
C561 C511 P21 110.7(14) yes
C521 C511 H5111 108.4 no
C561 C511 H5111 107.4 no
P21 C511 H5111 108.2 no
C510 C520 C530 102.1(10) yes
C510 C520 H5201 111.2 no
C530 C520 H5201 111.3 no
C510 C520 H5202 111.4 no
C530 C520 H5202 111.3 no
H5201 C520 H5202 109.5 no
C511 C521 C531 94.3(11) yes
C511 C521 H5211 113.1 no
C531 C521 H5211 113.1 no
C511 C521 H5212 113.2 no
C531 C521 H5212 113.1 no
H5211 C521 H5212 109.5 no
C520 C530 C540 94.8(9) yes
C520 C530 H5301 113.1 no
C540 C530 H5301 113.1 no
C520 C530 H5302 113.0 no
C540 C530 H5302 112.9 no
H5301 C530 H5302 109.5 no
C521 C531 C541 93.6(10) yes
C521 C531 H5311 113.3 no
C541 C531 H5311 113.3 no
C521 C531 H5312 113.3 no
C541 C531 H5312 113.3 no
H5311 C531 H5312 109.5 no
C531 C540 C550 113.9(11) yes
C530 C540 C550 100.4(12) yes
C530 C540 H5401 111.7 no
C550 C540 H5401 111.9 no
C530 C540 H5402 111.6 no
C550 C540 H5402 111.5 no
H5401 C540 H5402 109.5 no
C531 C541 C551 91.8(14) yes
C531 C541 H5411 113.6 no
C551 C541 H5411 113.5 no
C531 C541 H5412 113.7 no
C551 C541 H5412 114.0 no
H5411 C541 H5412 109.5 no
C540 C550 C560 115.0(13) yes
C540 C550 H5501 108.2 no
C560 C550 H5501 108.2 no
C540 C550 H5502 108.0 no
C560 C550 H5502 107.8 no
H5501 C550 H5502 109.5 no
C541 C551 C561 108.7(16) yes
C541 C551 H5511 110.0 no
C561 C551 H5511 109.0 no
C541 C551 H5512 109.4 no
C561 C551 H5512 110.3 no
H5511 C551 H5512 109.5 no
C510 C560 C550 112.6(15) yes
C510 C560 H5601 108.4 no
C550 C560 H5601 108.4 no
C510 C560 H5602 108.9 no
C550 C560 H5602 109.0 no
H5601 C560 H5602 109.5 no
C511 C561 C551 113.3(17) yes
C511 C561 H5611 108.9 no
C551 C561 H5611 108.9 no
C511 C561 H5612 108.0 no
C551 C561 H5612 108.2 no
H5611 C561 H5612 109.5 no
C21 N1 C1 117.9(4) yes
C21 N1 C2 119.1(4) yes
C1 N1 C2 114.0(4) yes
C22 N2 C1 114.1(4) yes
C22 N2 C10 118.5(4) yes
C1 N2 C10 113.4(4) yes
C41 P1 C21 97.4(2) yes
C41 P1 C31 105.9(3) yes
C21 P1 C31 101.3(2) yes
C61 P20 C22 97.2(11) yes
C61 P20 C510 107.3(11) yes
C22 P20 C510 100.8(10) yes
C22 P21 C511 104.4(13) yes
C22 P21 C61 102.4(13) yes
C511 P21 C61 96.6(14) yes

loop_
_geom_bond_atom_site_label_1
_geom_bond_atom_site_label_2
_geom_bond_distance
_geom_bond_publ_flag
C1 N1 1.457(6) yes
C1 N2 1.451(7) yes
C1 H11 0.950 no
C1 H12 0.950 no
C2 C3 1.391(6) yes
C2 C11 1.428(7) yes
C2 N1 1.394(6) yes
C3 C4 1.398(8) yes
C3 H31 0.950 no
C4 C5 1.349(9) yes
C4 H41 0.950 no
C5 C6 1.411(8) yes
C5 H51 0.950 no
C6 C7 1.420(8) yes
C6 C11 1.425(7) yes
C7 C8 1.342(8) yes
C7 H71 0.950 no
C8 C9 1.410(7) yes
C8 H81 0.950 no
C9 C10 1.384(7) yes
C9 H91 0.950 no
C10 C11 1.440(6) yes
C10 N2 1.405(6) yes
C21 N1 1.464(6) yes
C21 P1 1.864(5) yes
C21 H211 0.950 no
C21 H212 0.950 no
C22 N2 1.469(6) yes
C22 P20 1.87(2) yes
C22 P21 1.86(3) yes
C22 H221 0.950 no
C22 H222 0.950 no
C31 C32 1.520(7) yes
C31 C36 1.514(7) yes
C31 P1 1.856(5) yes
C31 H311 0.950 no
C32 C33 1.517(8) yes
C32 H321 0.950 no
C32 H322 0.950 no
C33 C34 1.498(8) yes
C33 H331 0.950 no
C33 H332 0.950 no
C34 C35 1.515(8) yes
C34 H341 0.950 no
C34 H342 0.950 no
C35 C36 1.549(8) yes
C35 H351 0.950 no
C35 H352 0.950 no
C36 H361 0.950 no
C36 H362 0.950 no
C41 C42 1.504(8) yes
C41 C46 1.500(8) yes
C41 P1 1.871(5) yes
C41 H411 0.950 no
C42 C43 1.534(8) yes
C42 H421 0.950 no
C42 H422 0.950 no
C43 C44 1.506(12) yes
C43 H431 0.950 no
C43 H432 0.950 no
C44 C45 1.470(10) yes
C44 H441 0.950 no
C44 H442 0.950 no
C45 C46 1.528(7) yes
C45 H451 0.950 no
C45 H452 0.950 no
C46 H461 0.950 no
C46 H462 0.950 no
C61 C62 1.529(7) yes
C61 C66 1.495(7) yes
C61 P20 1.93(3) yes
C61 P21 1.79(3) yes
C61 H611 0.950 no
C62 C63 1.511(7) yes
C62 H621 0.950 no
C62 H622 0.950 no
C63 C64 1.475(8) yes
C63 H631 0.950 no
C63 H632 0.950 no
C64 C65 1.530(8) yes
C64 H641 0.950 no
C64 H642 0.950 no
C65 C66 1.548(7) yes
C65 H651 0.950 no
C65 H652 0.950 no
C66 H661 0.950 no
C66 H662 0.950 no
C510 C520 1.506(13) yes
C510 C560 1.546(14) yes
C510 P20 1.865(14) yes
C510 H5101 0.950 no
C511 C521 1.525(13) yes
C511 C561 1.531(16) yes
C511 P21 1.839(15) yes
C511 H5111 0.950 no
C520 C530 1.749(13) yes
C520 H5201 0.950 no
C520 H5202 0.950 no
C521 C531 1.747(15) yes
C521 H5211 0.950 no
C521 H5212 0.950 no
C530 C540 1.682(14) yes
C530 H5301 0.950 no
C530 H5302 0.950 no
C531 C541 1.695(16) yes
C531 H5311 0.950 no
C531 H5312 0.950 no
C540 C550 1.540(15) yes
C540 H5401 0.950 no
C540 H5402 0.950 no
C541 C551 1.516(16) yes
C541 H5411 0.950 no
C541 H5412 0.950 no
C550 C560 1.530(16) yes
C550 H5501 0.950 no
C550 H5502 0.950 no
C551 C561 1.524(17) yes
C551 H5511 0.950 no
C551 H5512 0.950 no
C560 H5601 0.950 no
C560 H5602 0.950 no
C561 H5611 0.950 no
C561 H5612 0.950 no
